data_7100335
loop_
_publ_author_name
'Mohamed Makha'
'Colin L. Raston'
'Alexandre N. Sobolev'
'Allan H. White'

_publ_section_title
;
Molecular capsules based on p-sulfonato-calix[6]arene shrouding
two tetra-phenyl phosphonium cations
;
_journal_name_full 'Chemical Communications'
_journal_paper_doi 10.1039/b416590j
_journal_year 2005
_chemical_formula_moiety '2(C42 H29 O24 S6), 8(C24 H20 P), 2(H16 O8 Yb), 71(H2 O)'
_chemical_formula_sum 'C276 H392 O135 P8 S12 Yb2'
_chemical_formula_weight 6848.46
_space_group_IT_number 2
_space_group_name_Hall '-P 1'
_space_group_name_H-M_alt 'P -1'
_symmetry_cell_setting triclinic
_symmetry_space_group_name_Hall '-P 1'
_symmetry_space_group_name_H-M 'P -1'
_cell_angle_alpha 71.369(5)
_cell_angle_beta 84.534(5)
_cell_angle_gamma 89.451(5)
_cell_formula_units_Z 1
_cell_length_a 19.680(5)
_cell_length_b 20.579(5)
_cell_length_c 21.631(5)
_cell_measurement_temperature 153(2)
_cell_volume 8262(3)
_diffrn_ambient_temperature 153(2)
_exptl_crystal_density_diffrn 1.377
_cod_depositor_comments
;
The following automatic conversions were performed:
'_symmetry_cell_setting' value 'Triclinic' changed to 'triclinic'
according to '/home/saulius/struct/CIF-dictionaries/cif_core.dic'
dictionary named 'cif_core.dic' version 2.4.1 from 2010-06-29.

Automatic conversion script
Id: cif_fix_enum 1527 2010-12-29 10:47:43Z saulius 
;
_cod_database_code 7100335

loop_
_symmetry_equiv_pos_as_xyz
'x, y, z'
'-x, -y, -z'

loop_
_atom_site_label
_atom_site_type_symbol
_atom_site_fract_x
_atom_site_fract_y
_atom_site_fract_z
_atom_site_U_iso_or_equiv
_atom_site_adp_type
_atom_site_occupancy
_atom_site_symmetry_multiplicity
_atom_site_calc_flag
_atom_site_refinement_flags
_atom_site_disorder_assembly
_atom_site_disorder_group
Yb1 Yb 0.92749(3) 0.84105(3) -0.00502(3) 0.02637(16) Uani 1 1 d . . .
O1W O 0.8094(4) 0.8487(5) 0.0034(5) 0.040(2) Uani 1 1 d . . .
H1WA H 0.7835 0.8200 0.0331 0.060 Uiso 1 1 d . . .
H1WB H 0.7842 0.8820 -0.0140 0.060 Uiso 1 1 d . . .
O2W O 0.8973(4) 0.9389(4) -0.0879(4) 0.032(2) Uani 1 1 d . . .
H2WA H 0.8791 0.9409 -0.1226 0.048 Uiso 1 1 d . . .
H2WB H 0.9188 0.9766 -0.0954 0.048 Uiso 1 1 d . . .
O3W O 0.9436(4) 0.9311(5) 0.0321(4) 0.036(2) Uani 1 1 d . . .
H3WA H 0.9210 0.9675 0.0272 0.054 Uiso 1 1 d . . .
H3WB H 0.9723 0.9309 0.0591 0.054 Uiso 1 1 d . . .
O4W O 0.8917(4) 0.7997(4) 0.1095(4) 0.033(2) Uani 1 1 d . . .
H4WA H 0.8785 0.7579 0.1245 0.050 Uiso 1 1 d . . .
H4WB H 0.8704 0.8200 0.1338 0.050 Uiso 1 1 d . . .
O5W O 1.0210(4) 0.7959(5) 0.0515(4) 0.040(2) Uani 1 1 d . . .
H5WA H 1.0553 0.7798 0.0347 0.060 Uiso 1 1 d . . .
H5WB H 1.0203 0.7783 0.0928 0.060 Uiso 1 1 d . . .
O6W O 0.8962(4) 0.7243(4) 0.0226(4) 0.036(2) Uani 1 1 d . . .
H6WA H 0.9154 0.6999 0.0012 0.054 Uiso 1 1 d . . .
H6WB H 0.8867 0.6981 0.0618 0.054 Uiso 1 1 d . . .
O7W O 0.9299(4) 0.8073(4) -0.0983(4) 0.035(2) Uani 1 1 d . . .
H7WA H 0.9392 0.7655 -0.0925 0.052 Uiso 1 1 d . . .
H7WB H 0.9300 0.8267 -0.1394 0.052 Uiso 1 1 d . . .
O8W O 1.0308(4) 0.8846(5) -0.0681(4) 0.035(2) Uani 1 1 d . . .
H8WA H 1.0598 0.9042 -0.0529 0.052 Uiso 1 1 d . . .
H8WB H 1.0365 0.9019 -0.1096 0.052 Uiso 1 1 d . . .
O9W O 1.0414(5) 0.3307(5) 0.0672(5) 0.046(3) Uani 1 1 d . . .
H9WA H 1.0439 0.3516 0.0951 0.069 Uiso 1 1 d . . .
H9WB H 1.0058 0.3452 0.0482 0.069 Uiso 1 1 d . . .
O10W O 0.9429(5) 0.9100(6) 0.2317(6) 0.068(4) Uani 1 1 d . . .
H101 H 0.9431 0.9531 0.2241 0.101 Uiso 1 1 d . . .
H102 H 0.9073 0.9006 0.2164 0.101 Uiso 1 1 d . . .
O11W O 0.8744(4) 0.0501(5) 0.0202(4) 0.037(2) Uani 1 1 d . . .
H111 H 0.8611 0.0708 -0.0172 0.056 Uiso 1 1 d . . .
H112 H 0.8389 0.0330 0.0457 0.056 Uiso 1 1 d . . .
O12W O 1.3348(4) 0.8881(4) 0.2464(4) 0.036(2) Uani 1 1 d . . .
H121 H 1.3512 0.8532 0.2380 0.054 Uiso 1 1 d . . .
H122 H 1.3078 0.9068 0.2176 0.054 Uiso 1 1 d . . .
O13W O 1.1445(4) 0.3366(5) -0.1495(4) 0.037(2) Uani 1 1 d . . .
H131 H 1.1836 0.3527 -0.1680 0.056 Uiso 1 1 d . . .
H132 H 1.1148 0.3609 -0.1720 0.056 Uiso 1 1 d . . .
O14W O 0.9650(4) 0.0643(5) -0.1195(4) 0.032(2) Uani 1 1 d . . .
H141 H 0.9878 0.0773 -0.1569 0.048 Uiso 1 1 d . . .
H142 H 0.9279 0.0861 -0.1227 0.048 Uiso 1 1 d . . .
O15W O 1.2431(5) 0.9575(5) 0.1550(5) 0.043(2) Uani 1 1 d . . .
H151 H 1.2169 0.9814 0.1723 0.065 Uiso 1 1 d . . .
H152 H 1.2600 0.9842 0.1181 0.065 Uiso 1 1 d . . .
O16W O 0.7070(4) 0.7726(5) 0.0946(4) 0.036(2) Uani 1 1 d . . .
H161 H 0.7052 0.7313 0.1197 0.053 Uiso 1 1 d . . .
H162 H 0.6798 0.7757 0.0656 0.053 Uiso 1 1 d . . .
O17W O 0.9494(4) 0.0548(5) 0.2082(5) 0.043(2) Uani 1 1 d . . .
H171 H 0.9830 0.0758 0.2158 0.065 Uiso 1 1 d . . .
H172 H 0.9137 0.0725 0.2208 0.065 Uiso 1 1 d . . .
O18W O 0.7206(5) 0.0406(6) 0.2087(5) 0.052(3) Uani 1 1 d . . .
H181 H 0.6947 0.0052 0.2191 0.078 Uiso 1 1 d . . .
H182 H 0.7012 0.0723 0.1809 0.078 Uiso 1 1 d . . .
O19W O 0.8282(5) 0.1046(5) 0.2467(5) 0.047(3) Uani 1 1 d . . .
H191 H 0.8248 0.1479 0.2326 0.070 Uiso 1 1 d . . .
H192 H 0.7948 0.0883 0.2338 0.070 Uiso 1 1 d . . .
O20W O 0.5196(5) 0.8650(5) 0.3255(5) 0.048(3) Uani 1 1 d . . .
H201 H 0.4978 0.8946 0.2980 0.072 Uiso 1 1 d . . .
H202 H 0.5203 0.8296 0.3132 0.072 Uiso 1 1 d . . .
O21W O 0.7337(4) 0.7983(5) 0.2872(5) 0.041(2) Uani 1 1 d . . .
H211 H 0.7080 0.7708 0.2775 0.061 Uiso 1 1 d . . .
H212 H 0.7651 0.7738 0.3067 0.061 Uiso 1 1 d . . .
O22W O 0.8280(5) 0.8737(5) 0.1831(5) 0.044(2) Uani 1 1 d . . .
H221 H 0.7988 0.8519 0.2142 0.066 Uiso 1 1 d . . .
H222 H 0.8088 0.9098 0.1612 0.066 Uiso 1 1 d . . .
O23W O 0.9230(5) 0.3809(5) 0.0057(5) 0.055(3) Uani 1 1 d . . .
H231 H 0.9122 0.4139 -0.0268 0.082 Uiso 1 1 d . . .
H232 H 0.8907 0.3755 0.0362 0.082 Uiso 1 1 d . . .
O24W O 1.1591(5) 0.8791(5) 0.1044(4) 0.040(2) Uani 1 1 d . . .
H241 H 1.1852 0.9000 0.1213 0.061 Uiso 1 1 d . . .
H242 H 1.1652 0.8366 0.1227 0.061 Uiso 1 1 d . . .
O25W O 0.5168(5) 0.9902(5) 0.1083(6) 0.058(3) Uani 1 1 d . . .
H251 H 0.4856 1.0165 0.0904 0.088 Uiso 1 1 d . . .
H252 H 0.5049 0.9499 0.1105 0.088 Uiso 1 1 d . . .
O26W O 0.4945(5) 0.8513(5) 0.1234(4) 0.044(2) Uani 1 1 d . . .
H261 H 0.4664 0.8251 0.1530 0.065 Uiso 1 1 d . . .
H262 H 0.4961 0.8371 0.0905 0.065 Uiso 1 1 d . . .
O27W O 0.7079(4) 0.9478(5) -0.0380(5) 0.044(2) Uani 1 1 d . . .
H271 H 0.6708 0.9325 -0.0458 0.066 Uiso 1 1 d . . .
H272 H 0.6967 0.9724 -0.0138 0.066 Uiso 1 1 d . . .
O28W O 0.6483(5) 0.9155(5) 0.2552(5) 0.051(3) Uani 1 1 d . . .
H281 H 0.6093 0.9012 0.2754 0.076 Uiso 1 1 d . . .
H282 H 0.6743 0.8811 0.2642 0.076 Uiso 1 1 d . . .
O29W O 0.6708(6) 0.1559(6) 0.1192(5) 0.058(3) Uani 1 1 d . . .
H291 H 0.7017 0.1862 0.1144 0.087 Uiso 1 1 d . . .
H292 H 0.6620 0.1598 0.0805 0.087 Uiso 1 1 d . . .
O30W O 0.8298(5) 0.7011(6) 0.3493(5) 0.056(3) Uani 1 1 d . . .
H301 H 0.8125 0.6779 0.3283 0.084 Uiso 1 1 d . . .
H302 H 0.8675 0.7182 0.3281 0.084 Uiso 1 1 d . . .
O31W O 0.7679(5) 0.9921(6) 0.1088(5) 0.053(3) Uani 1 1 d . . .
H311 H 0.7565 1.0061 0.1412 0.080 Uiso 1 1 d . . .
H312 H 0.7344 0.9996 0.0855 0.080 Uiso 1 1 d . . .
O32W O 0.6326(6) 0.8626(7) 0.1539(6) 0.068(4) Uani 1 1 d . . .
H321 H 0.5909 0.8600 0.1473 0.102 Uiso 1 1 d . . .
H322 H 0.6339 0.8787 0.1854 0.102 Uiso 1 1 d . . .
O33W O 0.8632(7) 0.2644(6) -0.0107(7) 0.088(5) Uani 1 1 d . . .
H331 H 0.8340 0.2554 0.0227 0.131 Uiso 1 1 d . . .
H332 H 0.8857 0.2998 -0.0117 0.131 Uiso 1 1 d . . .
O34W O 1.0050(5) 0.2080(7) 0.3021(5) 0.061(3) Uani 1 1 d . . .
H341 H 1.0217 0.1879 0.2755 0.092 Uiso 1 1 d . . .
H342 H 0.9841 0.2428 0.2801 0.092 Uiso 1 1 d . . .
O35W O 0.4491(5) 0.9651(5) 0.2414(5) 0.052(3) Uani 1 1 d . . .
H351 H 0.4136 0.9410 0.2435 0.078 Uiso 1 1 d . . .
H352 H 0.4693 0.9724 0.2032 0.078 Uiso 1 1 d . . .
O36W O 0.6534(6) 1.0215(6) 0.0406(6) 0.064(3) Uani 1 1 d . . .
H361 H 0.6144 1.0086 0.0614 0.096 Uiso 1 1 d . . .
H362 H 0.6522 1.0648 0.0241 0.096 Uiso 1 1 d . . .
O37W O 0.9583(5) 0.7650(7) 0.2912(6) 0.064(3) Uani 1 1 d . . .
H371 H 0.9523 0.8079 0.2755 0.097 Uiso 1 1 d . . .
H372 H 0.9801 0.7529 0.2609 0.097 Uiso 1 1 d . . .
O38W O 1.0302(5) 0.3959(5) -0.2019(5) 0.047(3) Uani 1 1 d . . .
H381 H 1.0027 0.4284 -0.2037 0.070 Uiso 1 1 d . . .
H382 H 1.0053 0.3608 -0.1969 0.070 Uiso 1 1 d . . .
O39W O 0.9296(5) 0.3281(6) 0.2507(5) 0.051(3) Uani 1 1 d . . .
H391 H 0.9614 0.3474 0.2212 0.077 Uiso 1 1 d . . .
H392 H 0.9022 0.3084 0.2339 0.077 Uiso 1 1 d . . .
O40W O 0.6389(5) 0.1668(5) -0.0108(5) 0.049(3) Uani 1 1 d . . .
H401 H 0.6507 0.1947 -0.0488 0.073 Uiso 1 1 d . . .
H402 H 0.5959 0.1695 -0.0040 0.073 Uiso 1 1 d . . .
O41W O 0.9696(5) 0.2688(5) -0.1858(5) 0.046(3) Uani 1 1 d . . .
H411 H 0.9269 0.2652 -0.1743 0.068 Uiso 1 1 d . . .
H412 H 0.9745 0.2965 -0.2252 0.068 Uiso 1 1 d . . .
O42W O 1.1710(5) 0.7362(6) 0.1593(9) 0.091(5) Uani 1 1 d . . .
H421 H 1.2047 0.7334 0.1817 0.136 Uiso 1 1 d . . .
H422 H 1.1734 0.7028 0.1441 0.136 Uiso 1 1 d . . .
O43W O 0.5244(5) 0.7443(5) 0.2912(5) 0.047(3) Uani 1 1 d . . .
H431 H 0.5592 0.7280 0.2756 0.071 Uiso 1 1 d . . .
H432 H 0.4931 0.7464 0.2661 0.071 Uiso 1 1 d . . .
O44W O 1.1729(11) 0.6372(11) 0.1101(12) 0.061(6) Uani 0.50 1 d P . .
H441 H 1.1525 0.6009 0.1104 0.073 Uiso 0.50 1 d P . .
H442 H 1.1599 0.6697 0.0784 0.073 Uiso 0.50 1 d P . .
P1A P 0.69055(13) 0.54653(14) 0.02718(13) 0.0142(5) Uani 1 1 d . . .
C11A C 0.6620(5) 0.4769(5) 0.0012(5) 0.014(2) Uani 1 1 d . . .
C12A C 0.7045(5) 0.4244(6) -0.0054(5) 0.020(2) Uani 1 1 d U . .
H12A H 0.7506 0.4245 0.0040 0.024 Uiso 1 1 calc R . .
C13A C 0.6807(6) 0.3730(6) -0.0252(6) 0.025(3) Uani 1 1 d . . .
H13A H 0.7097 0.3365 -0.0276 0.030 Uiso 1 1 calc R . .
C14A C 0.6143(6) 0.3737(6) -0.0419(5) 0.027(3) Uani 1 1 d . . .
H14A H 0.5985 0.3383 -0.0567 0.033 Uiso 1 1 calc R . .
C15A C 0.5713(6) 0.4249(6) -0.0373(5) 0.023(3) Uani 1 1 d . . .
H15A H 0.5260 0.4253 -0.0492 0.028 Uiso 1 1 calc R . .
C16A C 0.5943(5) 0.4758(6) -0.0152(5) 0.020(2) Uani 1 1 d . . .
H16A H 0.5641 0.5107 -0.0109 0.024 Uiso 1 1 calc R . .
C21A C 0.6229(5) 0.5642(5) 0.0817(5) 0.014(2) Uani 1 1 d U . .
C22A C 0.6019(5) 0.6322(6) 0.0722(5) 0.020(2) Uani 1 1 d . . .
H22A H 0.6216 0.6687 0.0360 0.024 Uiso 1 1 calc R . .
C23A C 0.5520(5) 0.6450(6) 0.1165(6) 0.021(2) Uani 1 1 d . . .
H23A H 0.5376 0.6906 0.1107 0.026 Uiso 1 1 calc R . .
C24A C 0.5227(5) 0.5906(6) 0.1700(5) 0.021(2) Uani 1 1 d . . .
H24A H 0.4892 0.6001 0.2004 0.025 Uiso 1 1 calc R . .
C25A C 0.5420(5) 0.5228(6) 0.1792(5) 0.019(2) Uani 1 1 d U . .
H25A H 0.5213 0.4863 0.2150 0.022 Uiso 1 1 calc R . .
C26A C 0.5927(5) 0.5094(5) 0.1348(5) 0.019(2) Uani 1 1 d . . .
H26A H 0.6066 0.4637 0.1403 0.022 Uiso 1 1 calc R . .
C31A C 0.7672(5) 0.5246(5) 0.0688(5) 0.017(2) Uani 1 1 d U . .
C32A C 0.7653(5) 0.5054(6) 0.1358(6) 0.023(3) Uani 1 1 d . . .
H32A H 0.7229 0.5022 0.1617 0.028 Uiso 1 1 calc R . .
C33A C 0.8257(6) 0.4905(6) 0.1657(6) 0.029(3) Uani 1 1 d U . .
H33A H 0.8242 0.4764 0.2121 0.035 Uiso 1 1 calc R . .
C34A C 0.8869(6) 0.4960(7) 0.1288(7) 0.036(3) Uani 1 1 d . . .
H34A H 0.9277 0.4870 0.1500 0.044 Uiso 1 1 calc R . .
C35A C 0.8909(6) 0.5146(6) 0.0611(6) 0.032(3) Uani 1 1 d U . .
H35A H 0.9336 0.5169 0.0359 0.039 Uiso 1 1 calc R . .
C36A C 0.8298(5) 0.5301(6) 0.0302(6) 0.024(3) Uani 1 1 d . . .
H36A H 0.8310 0.5440 -0.0162 0.029 Uiso 1 1 calc R . .
C41A C 0.7090(5) 0.6219(5) -0.0417(5) 0.017(2) Uani 1 1 d . . .
C42A C 0.6792(6) 0.6319(6) -0.1005(5) 0.020(2) Uani 1 1 d . . .
H42A H 0.6501 0.5972 -0.1045 0.024 Uiso 1 1 calc R . .
C43A C 0.6918(5) 0.6921(6) -0.1526(5) 0.024(3) Uani 1 1 d . . .
H43A H 0.6726 0.6987 -0.1928 0.029 Uiso 1 1 calc R . .
C44A C 0.7343(6) 0.7435(6) -0.1443(6) 0.032(3) Uani 1 1 d . . .
H44A H 0.7450 0.7840 -0.1802 0.039 Uiso 1 1 calc R . .
C45A C 0.7603(6) 0.7362(7) -0.0859(6) 0.032(3) Uani 1 1 d . . .
H45A H 0.7854 0.7730 -0.0805 0.039 Uiso 1 1 calc R . .
C46A C 0.7497(6) 0.6740(6) -0.0339(6) 0.027(3) Uani 1 1 d . . .
H46A H 0.7697 0.6674 0.0059 0.033 Uiso 1 1 calc R . .
P1B P 1.04989(14) 0.80293(14) 0.48338(14) 0.0186(6) Uani 1 1 d . . .
C11B C 1.1227(6) 0.8024(6) 0.5299(6) 0.022(2) Uani 1 1 d . . .
C12B C 1.1163(6) 0.8187(7) 0.5872(7) 0.036(3) Uani 1 1 d . . .
H12B H 1.0740 0.8347 0.6012 0.043 Uiso 1 1 calc R . .
C13B C 1.1718(8) 0.8116(8) 0.6252(7) 0.045(4) Uani 1 1 d . . .
H13B H 1.1677 0.8218 0.6653 0.054 Uiso 1 1 calc R . .
C14B C 1.2353(6) 0.7885(6) 0.6011(7) 0.036(3) Uani 1 1 d . . .
H14B H 1.2735 0.7821 0.6260 0.043 Uiso 1 1 calc R . .
C15B C 1.2405(6) 0.7762(6) 0.5440(7) 0.032(3) Uani 1 1 d . . .
H15B H 1.2835 0.7636 0.5279 0.039 Uiso 1 1 calc R . .
C16B C 1.1861(5) 0.7809(6) 0.5075(6) 0.027(3) Uani 1 1 d . . .
H16B H 1.1910 0.7699 0.4678 0.032 Uiso 1 1 calc R . .
C21B C 0.9970(5) 0.7269(6) 0.5212(5) 0.021(2) Uani 1 1 d . . .
C22B C 0.9452(6) 0.7139(6) 0.4858(6) 0.025(3) Uani 1 1 d . . .
H22B H 0.9403 0.7429 0.4425 0.030 Uiso 1 1 calc R . .
C23B C 0.9012(6) 0.6576(6) 0.5155(7) 0.032(3) Uani 1 1 d . . .
H23B H 0.8664 0.6480 0.4919 0.039 Uiso 1 1 calc R . .
C24B C 0.9075(6) 0.6155(6) 0.5787(6) 0.029(3) Uani 1 1 d . . .
H24B H 0.8761 0.5782 0.5983 0.034 Uiso 1 1 calc R . .
C25B C 0.9590(5) 0.6270(6) 0.6140(6) 0.025(3) Uani 1 1 d . . .
H25B H 0.9639 0.5972 0.6570 0.030 Uiso 1 1 calc R . .
C26B C 1.0031(6) 0.6832(6) 0.5849(5) 0.023(2) Uani 1 1 d . . .
H26B H 1.0380 0.6920 0.6087 0.027 Uiso 1 1 calc R . .
C31B C 0.9955(5) 0.8763(5) 0.4792(6) 0.020(2) Uani 1 1 d . . .
C32B C 0.9593(6) 0.8777(6) 0.5381(6) 0.029(3) Uani 1 1 d . . .
H32B H 0.9637 0.8418 0.5780 0.034 Uiso 1 1 calc R . .
C33B C 0.9165(6) 0.9333(6) 0.5368(6) 0.028(3) Uani 1 1 d . . .
H33B H 0.8914 0.9350 0.5760 0.033 Uiso 1 1 calc R . .
C34B C 0.9112(6) 0.9855(7) 0.4782(6) 0.031(3) Uani 1 1 d . . .
H34B H 0.8840 1.0239 0.4780 0.037 Uiso 1 1 calc R . .
C35B C 0.9450(6) 0.9826(6) 0.4201(7) 0.032(3) Uani 1 1 d . . .
H35B H 0.9393 1.0175 0.3799 0.039 Uiso 1 1 calc R . .
C36B C 0.9876(6) 0.9278(6) 0.4214(6) 0.028(3) Uani 1 1 d . . .
H36B H 1.0115 0.9259 0.3818 0.033 Uiso 1 1 calc R . .
C41B C 1.0859(5) 0.8050(6) 0.4035(5) 0.020(2) Uani 1 1 d . . .
C42B C 1.1247(6) 0.8636(6) 0.3664(6) 0.029(3) Uani 1 1 d . . .
H42B H 1.1268 0.9018 0.3819 0.035 Uiso 1 1 calc R . .
C43B C 1.1608(7) 0.8660(7) 0.3060(6) 0.040(3) Uani 1 1 d . . .
H43B H 1.1859 0.9062 0.2800 0.048 Uiso 1 1 calc R . .
C44B C 1.1591(7) 0.8103(8) 0.2857(7) 0.040(3) Uani 1 1 d . . .
H44B H 1.1841 0.8116 0.2455 0.047 Uiso 1 1 calc R . .
C45B C 1.1214(6) 0.7507(7) 0.3223(6) 0.034(3) Uani 1 1 d . . .
H45B H 1.1206 0.7122 0.3071 0.041 Uiso 1 1 calc R . .
C46B C 1.0850(6) 0.7487(6) 0.3814(6) 0.027(3) Uani 1 1 d . . .
H46B H 1.0594 0.7085 0.4067 0.032 Uiso 1 1 calc R . .
P1C P 0.76461(13) 0.45950(15) 0.51909(13) 0.0165(6) Uani 1 1 d . . .
C11C C 0.7044(5) 0.3876(6) 0.5459(5) 0.018(2) Uani 1 1 d . . .
C12C C 0.7214(5) 0.3272(6) 0.5915(6) 0.022(2) Uani 1 1 d . . .
H12C H 0.7635 0.3244 0.6103 0.026 Uiso 1 1 calc R . .
C13C C 0.6768(5) 0.2698(6) 0.6106(5) 0.020(2) Uani 1 1 d . . .
H13C H 0.6878 0.2285 0.6428 0.024 Uiso 1 1 calc R . .
C14C C 0.6157(6) 0.2749(6) 0.5807(6) 0.027(3) Uani 1 1 d . . .
H14C H 0.5857 0.2360 0.5922 0.032 Uiso 1 1 calc R . .
C15C C 0.5985(6) 0.3352(6) 0.5351(6) 0.024(2) Uani 1 1 d U . .
H15C H 0.5564 0.3380 0.5165 0.029 Uiso 1 1 calc R . .
C16C C 0.6430(5) 0.3925(6) 0.5162(5) 0.019(2) Uani 1 1 d . . .
H16C H 0.6320 0.4338 0.4840 0.023 Uiso 1 1 calc R . .
C21C C 0.7223(5) 0.5404(5) 0.5062(5) 0.016(2) Uani 1 1 d U . .
C22C C 0.6915(6) 0.5682(6) 0.4478(5) 0.024(3) Uani 1 1 d . . .
H22C H 0.6912 0.5431 0.4177 0.028 Uiso 1 1 calc R . .
C23C C 0.6613(6) 0.6319(7) 0.4333(6) 0.032(3) Uani 1 1 d . . .
H23C H 0.6399 0.6499 0.3940 0.038 Uiso 1 1 calc R . .
C24C C 0.6626(6) 0.6694(6) 0.4769(6) 0.032(3) Uani 1 1 d . . .
H24C H 0.6437 0.7138 0.4664 0.038 Uiso 1 1 calc R . .
C25C C 0.6918(6) 0.6416(6) 0.5357(6) 0.025(3) Uani 1 1 d . . .
H25C H 0.6912 0.6663 0.5661 0.030 Uiso 1 1 calc R . .
C26C C 0.7217(5) 0.5782(6) 0.5498(6) 0.023(3) Uani 1 1 d . . .
H26C H 0.7421 0.5599 0.5896 0.028 Uiso 1 1 calc R . .
C31C C 0.8231(5) 0.4480(5) 0.5801(5) 0.019(2) Uani 1 1 d . . .
C32C C 0.7985(6) 0.4407(6) 0.6453(5) 0.025(3) Uani 1 1 d . . .
H32C H 0.7508 0.4397 0.6581 0.029 Uiso 1 1 calc R . .
C33C C 0.8471(7) 0.4346(6) 0.6918(6) 0.031(3) Uani 1 1 d . . .
H33C H 0.8314 0.4316 0.7356 0.037 Uiso 1 1 calc R . .
C34C C 0.9147(7) 0.4330(6) 0.6753(6) 0.033(3) Uani 1 1 d U . .
H34C H 0.9458 0.4279 0.7074 0.039 Uiso 1 1 calc R . .
C35C C 0.9388(6) 0.4389(7) 0.6112(7) 0.034(3) Uani 1 1 d . . .
H35C H 0.9865 0.4383 0.5996 0.040 Uiso 1 1 calc R . .
C36C C 0.8938(5) 0.4458(6) 0.5639(6) 0.022(2) Uani 1 1 d . . .
H36C H 0.9109 0.4489 0.5204 0.026 Uiso 1 1 calc R . .
C41C C 0.8096(5) 0.4624(6) 0.4425(5) 0.016(2) Uani 1 1 d . . .
C42C C 0.8478(5) 0.5215(6) 0.4049(5) 0.023(2) Uani 1 1 d . . .
H42C H 0.8470 0.5612 0.4183 0.027 Uiso 1 1 calc R . .
C43C C 0.8875(5) 0.5213(7) 0.3467(5) 0.027(3) Uani 1 1 d . . .
H43C H 0.9136 0.5609 0.3209 0.032 Uiso 1 1 calc R . .
C44C C 0.8882(6) 0.4648(7) 0.3280(6) 0.032(3) Uani 1 1 d . . .
H44C H 0.9157 0.4654 0.2892 0.039 Uiso 1 1 calc R . .
C45C C 0.8502(6) 0.4053(7) 0.3633(6) 0.028(3) Uani 1 1 d . . .
H45C H 0.8510 0.3668 0.3481 0.034 Uiso 1 1 calc R . .
C46C C 0.8102(5) 0.4031(7) 0.4223(5) 0.024(3) Uani 1 1 d . . .
H46C H 0.7845 0.3630 0.4475 0.029 Uiso 1 1 calc R . .
P1D P 0.35257(13) 0.03278(14) 0.54352(14) 0.0162(6) Uani 1 1 d . . .
C11D C 0.4170(5) 0.0985(6) 0.5055(5) 0.018(2) Uani 1 1 d . . .
C12D C 0.4263(6) 0.1489(6) 0.5355(6) 0.027(3) Uani 1 1 d . . .
H12D H 0.4013 0.1459 0.5761 0.033 Uiso 1 1 calc R . .
C13D C 0.4726(6) 0.2033(6) 0.5052(7) 0.033(3) Uani 1 1 d . . .
H13D H 0.4806 0.2362 0.5261 0.039 Uiso 1 1 calc R . .
C14D C 0.5070(6) 0.2092(7) 0.4440(7) 0.039(4) Uani 1 1 d . . .
H14D H 0.5367 0.2475 0.4223 0.047 Uiso 1 1 calc R . .
C15D C 0.4977(6) 0.1591(6) 0.4150(6) 0.029(3) Uani 1 1 d . . .
H15D H 0.5222 0.1628 0.3740 0.035 Uiso 1 1 calc R . .
C16D C 0.4538(5) 0.1046(6) 0.4448(5) 0.022(2) Uani 1 1 d . . .
H16D H 0.4482 0.0707 0.4244 0.026 Uiso 1 1 calc R . .
C21D C 0.3334(5) -0.0100(5) 0.4864(5) 0.018(2) Uani 1 1 d . . .
C22D C 0.2715(5) 0.0007(6) 0.4577(5) 0.019(2) Uani 1 1 d . . .
H22D H 0.2382 0.0292 0.4700 0.023 Uiso 1 1 calc R . .
C23D C 0.2585(6) -0.0306(6) 0.4111(6) 0.031(3) Uani 1 1 d . . .
H23D H 0.2166 -0.0234 0.3916 0.037 Uiso 1 1 calc R . .
C24D C 0.3079(7) -0.0726(6) 0.3934(6) 0.035(3) Uani 1 1 d . . .
H24D H 0.2996 -0.0931 0.3612 0.042 Uiso 1 1 calc R . .
C25D C 0.3691(7) -0.0847(7) 0.4225(7) 0.036(3) Uani 1 1 d . . .
H25D H 0.4019 -0.1141 0.4109 0.043 Uiso 1 1 calc R . .
C26D C 0.3818(6) -0.0535(6) 0.4686(6) 0.028(3) Uani 1 1 d . . .
H26D H 0.4235 -0.0616 0.4883 0.034 Uiso 1 1 calc R . .
C31D C 0.3798(5) -0.0295(6) 0.6155(5) 0.020(2) Uani 1 1 d . . .
C32D C 0.3426(5) -0.0921(6) 0.6424(6) 0.023(2) Uani 1 1 d . . .
H32D H 0.3073 -0.1025 0.6198 0.028 Uiso 1 1 calc R . .
C33D C 0.3573(6) -0.1386(6) 0.7018(6) 0.028(3) Uani 1 1 d . . .
H33D H 0.3320 -0.1806 0.7199 0.033 Uiso 1 1 calc R . .
C34D C 0.4094(6) -0.1235(6) 0.7349(6) 0.026(3) Uani 1 1 d . . .
H34D H 0.4190 -0.1552 0.7758 0.031 Uiso 1 1 calc R . .
C35D C 0.4470(6) -0.0632(6) 0.7090(6) 0.027(3) Uani 1 1 d . . .
H35D H 0.4828 -0.0538 0.7316 0.033 Uiso 1 1 calc R . .
C36D C 0.4326(5) -0.0157(6) 0.6495(5) 0.021(2) Uani 1 1 d . . .
H36D H 0.4585 0.0260 0.6319 0.025 Uiso 1 1 calc R . .
C41D C 0.2781(5) 0.0746(6) 0.5667(5) 0.020(2) Uani 1 1 d . . .
C42D C 0.2429(6) 0.0479(6) 0.6291(6) 0.025(3) Uani 1 1 d . . .
H42D H 0.2571 0.0063 0.6588 0.030 Uiso 1 1 calc R . .
C43D C 0.1875(6) 0.0818(7) 0.6477(6) 0.035(3) Uani 1 1 d . . .
H43D H 0.1634 0.0633 0.6899 0.042 Uiso 1 1 calc R . .
C44D C 0.1677(6) 0.1421(7) 0.6050(6) 0.032(3) Uani 1 1 d . . .
H44D H 0.1296 0.1649 0.6182 0.038 Uiso 1 1 calc R . .
C45D C 0.2019(6) 0.1712(7) 0.5423(7) 0.036(3) Uani 1 1 d . . .
H45D H 0.1875 0.2132 0.5134 0.043 Uiso 1 1 calc R . .
C46D C 0.2585(6) 0.1364(6) 0.5231(6) 0.028(3) Uani 1 1 d . . .
H46D H 0.2829 0.1549 0.4811 0.034 Uiso 1 1 calc R . .
S1 S 0.69646(13) 0.63193(14) 0.25510(14) 0.0198(6) Uani 1 1 d . . .
O11 O 0.6593(4) 0.6914(4) 0.2621(4) 0.0277(19) Uani 1 1 d . . .
O12 O 0.7583(4) 0.6191(4) 0.2900(4) 0.0290(19) Uani 1 1 d . . .
O13 O 0.7099(4) 0.6344(4) 0.1872(4) 0.0281(19) Uani 1 1 d . . .
O1 O 0.5198(3) 0.3862(4) 0.4000(3) 0.0173(16) Uani 1 1 d . . .
H1 H 0.4793 0.3916 0.3906 0.026 Uiso 1 1 calc R . .
C11 C 0.5590(5) 0.4449(5) 0.3638(5) 0.015(2) Uani 1 1 d . . .
C12 C 0.5336(5) 0.5104(5) 0.3568(5) 0.017(2) Uani 1 1 d U . .
C13 C 0.5757(5) 0.5664(6) 0.3231(5) 0.017(2) Uani 1 1 d . . .
H13 H 0.5595 0.6112 0.3185 0.021 Uiso 1 1 calc R . .
C14 C 0.6415(5) 0.5589(6) 0.2956(5) 0.017(2) Uani 1 1 d . . .
C15 C 0.6656(5) 0.4934(5) 0.3020(5) 0.014(2) Uani 1 1 d U . .
H15 H 0.7106 0.4883 0.2842 0.016 Uiso 1 1 calc R . .
C16 C 0.6241(5) 0.4346(5) 0.3344(5) 0.014(2) Uani 1 1 d . . .
C1 C 0.4608(5) 0.5217(6) 0.3841(5) 0.016(2) Uani 1 1 d . . .
H1A H 0.4425 0.4784 0.4168 0.020 Uiso 1 1 calc R . .
H1B H 0.4623 0.5567 0.4064 0.020 Uiso 1 1 calc R . .
S2 S 0.34706(14) 0.72386(14) 0.20841(14) 0.0217(6) Uani 1 1 d . . .
O21 O 0.3986(5) 0.7640(5) 0.2257(5) 0.048(3) Uani 1 1 d . . .
O22 O 0.3474(6) 0.7346(5) 0.1392(4) 0.052(3) Uani 1 1 d . . .
O23 O 0.2791(5) 0.7351(5) 0.2375(5) 0.054(3) Uani 1 1 d . . .
O2 O 0.4081(3) 0.4294(4) 0.3280(4) 0.0170(16) Uani 1 1 d . . .
H2 H 0.3754 0.4040 0.3269 0.025 Uiso 1 1 calc R . .
C21 C 0.3918(5) 0.4965(5) 0.3007(5) 0.014(2) Uani 1 1 d U . .
C22 C 0.3573(5) 0.5181(5) 0.2440(5) 0.013(2) Uani 1 1 d U . .
C23 C 0.3429(5) 0.5878(5) 0.2176(5) 0.016(2) Uani 1 1 d U . .
H23 H 0.3194 0.6030 0.1792 0.019 Uiso 1 1 calc R . .
C24 C 0.3625(5) 0.6352(5) 0.2467(5) 0.017(2) Uani 1 1 d . . .
C25 C 0.3989(5) 0.6146(5) 0.3020(5) 0.017(2) Uani 1 1 d U . .
H25 H 0.4133 0.6475 0.3206 0.021 Uiso 1 1 calc R . .
C26 C 0.4140(5) 0.5449(5) 0.3301(5) 0.013(2) Uani 1 1 d U . .
C2 C 0.3406(5) 0.4708(5) 0.2065(5) 0.014(2) Uani 1 1 d . . .
H2A H 0.3766 0.4361 0.2111 0.017 Uiso 1 1 calc R . .
H2B H 0.3419 0.4979 0.1594 0.017 Uiso 1 1 calc R . .
S3 S 0.08056(13) 0.45613(15) 0.16736(14) 0.0222(6) Uani 1 1 d . . .
O31 O 0.0461(5) 0.4004(6) 0.1564(6) 0.053(3) Uani 1 1 d . . .
O32 O 0.0386(5) 0.4858(6) 0.2109(5) 0.049(3) Uani 1 1 d . . .
O33 O 0.1045(4) 0.5082(6) 0.1062(5) 0.051(3) Uani 1 1 d . . .
O3 O 0.3190(4) 0.3461(4) 0.3131(4) 0.0196(16) Uani 1 1 d . . .
H3 H 0.3189 0.3032 0.3229 0.029 Uiso 0.50 1 calc PR A 1
C31 C 0.2646(5) 0.3713(5) 0.2795(5) 0.015(2) Uani 1 1 d . . .
C32 C 0.2010(5) 0.3337(5) 0.2965(5) 0.017(2) Uani 1 1 d . . .
C33 C 0.1462(5) 0.3595(6) 0.2603(5) 0.020(2) Uani 1 1 d . . .
H33 H 0.1041 0.3344 0.2709 0.024 Uiso 1 1 calc R . .
C34 C 0.1518(5) 0.4214(6) 0.2088(5) 0.019(2) Uani 1 1 d U . .
C35 C 0.2149(5) 0.4589(5) 0.1922(5) 0.016(2) Uani 1 1 d . . .
H35 H 0.2193 0.5009 0.1569 0.020 Uiso 1 1 calc R . .
C36 C 0.2710(5) 0.4334(5) 0.2282(5) 0.013(2) Uani 1 1 d U . .
C3 C 0.1948(5) 0.2646(5) 0.3508(5) 0.017(2) Uani 1 1 d U . .
H3A H 0.1467 0.2566 0.3701 0.021 Uiso 1 1 calc R . .
H3B H 0.2230 0.2663 0.3859 0.021 Uiso 1 1 calc R . .
S4 S 0.12609(13) 0.07163(14) 0.25512(14) 0.0208(6) Uani 1 1 d . . .
O41 O 0.1598(4) 0.0469(5) 0.2040(4) 0.034(2) Uani 1 1 d . . .
O42 O 0.1018(4) 0.0168(4) 0.3136(4) 0.035(2) Uani 1 1 d . . .
O43 O 0.0724(4) 0.1195(4) 0.2300(4) 0.0298(19) Uani 1 1 d . . .
O4 O 0.3354(3) 0.2213(4) 0.3413(4) 0.0166(15) Uani 1 1 d U . .
H4 H 0.3250 0.2627 0.3330 0.025 Uiso 0.50 1 calc PR B 2
C41 C 0.2866(5) 0.1871(5) 0.3223(5) 0.017(2) Uani 1 1 d . . .
C42 C 0.3060(5) 0.1342(5) 0.2957(5) 0.015(2) Uani 1 1 d . . .
C43 C 0.2573(5) 0.0990(5) 0.2749(5) 0.016(2) Uani 1 1 d . . .
H43 H 0.2705 0.0635 0.2573 0.019 Uiso 1 1 calc R . .
C44 C 0.1885(5) 0.1168(5) 0.2805(5) 0.017(2) Uani 1 1 d . . .
C45 C 0.1697(5) 0.1690(5) 0.3047(5) 0.018(2) Uani 1 1 d . . .
H45 H 0.1232 0.1818 0.3064 0.022 Uiso 1 1 calc R . .
C46 C 0.2176(5) 0.2039(5) 0.3268(5) 0.018(2) Uani 1 1 d . . .
C4 C 0.3811(5) 0.1170(5) 0.2876(5) 0.017(2) Uani 1 1 d . . .
H4A H 0.3849 0.0684 0.2894 0.021 Uiso 1 1 calc R . .
H4B H 0.4043 0.1228 0.3242 0.021 Uiso 1 1 calc R . .
S5 S 0.43739(15) 0.16767(16) 0.03232(14) 0.0250(6) Uani 1 1 d . . .
O51 O 0.4992(4) 0.1929(5) -0.0117(4) 0.039(2) Uani 1 1 d . . .
O52 O 0.4264(5) 0.0938(4) 0.0512(4) 0.036(2) Uani 1 1 d . . .
O53 O 0.3777(5) 0.2040(5) 0.0053(5) 0.042(2) Uani 1 1 d . . .
O5 O 0.4517(3) 0.2482(4) 0.2707(3) 0.0181(16) Uani 1 1 d . . .
H5 H 0.4230 0.2251 0.3009 0.027 Uiso 1 1 calc R . .
C51 C 0.4519(5) 0.2249(5) 0.2179(5) 0.016(2) Uani 1 1 d . . .
C52 C 0.4867(5) 0.2663(5) 0.1577(5) 0.016(2) Uani 1 1 d U . .
C53 C 0.4840(5) 0.2456(5) 0.1029(5) 0.018(2) Uani 1 1 d . . .
H53 H 0.5072 0.2724 0.0623 0.021 Uiso 1 1 calc R . .
C54 C 0.4484(5) 0.1871(6) 0.1059(5) 0.018(2) Uani 1 1 d U . .
C55 C 0.4159(5) 0.1455(6) 0.1649(5) 0.019(2) Uani 1 1 d . . .
H55 H 0.3928 0.1046 0.1665 0.023 Uiso 1 1 calc R . .
C56 C 0.4170(5) 0.1635(5) 0.2217(5) 0.017(2) Uani 1 1 d U . .
C5 C 0.5231(5) 0.3325(5) 0.1541(5) 0.017(2) Uani 1 1 d . . .
H5A H 0.4903 0.3602 0.1720 0.020 Uiso 1 1 calc R . .
H5B H 0.5353 0.3586 0.1073 0.020 Uiso 1 1 calc R . .
S6 S 0.79031(13) 0.29241(15) 0.15005(15) 0.0240(6) Uani 1 1 d . . .
O61 O 0.7718(4) 0.2549(6) 0.1068(5) 0.052(3) Uani 1 1 d . . .
O62 O 0.8246(5) 0.3580(5) 0.1108(6) 0.057(3) Uani 1 1 d . . .
O63 O 0.8278(5) 0.2555(7) 0.2030(5) 0.061(3) Uani 1 1 d . . .
O6 O 0.5296(3) 0.3504(4) 0.2825(4) 0.0214(17) Uani 1 1 d . . .
H6 H 0.4988 0.3243 0.2788 0.032 Uiso 1 1 calc R . .
C61 C 0.5892(5) 0.3405(5) 0.2486(5) 0.016(2) Uani 1 1 d . . .
C62 C 0.6505(5) 0.3453(5) 0.2754(5) 0.017(2) Uani 1 1 d . . .
C63 C 0.7111(5) 0.3322(5) 0.2431(5) 0.015(2) Uani 1 1 d U . .
H63 H 0.7531 0.3358 0.2602 0.018 Uiso 1 1 calc R . .
C64 C 0.7116(5) 0.3138(5) 0.1862(5) 0.017(2) Uani 1 1 d . . .
C65 C 0.6505(5) 0.3119(5) 0.1591(5) 0.016(2) Uani 1 1 d . . .
H65 H 0.6509 0.3008 0.1196 0.019 Uiso 1 1 calc R . .
C66 C 0.5878(5) 0.3261(5) 0.1896(5) 0.012(2) Uani 1 1 d U . .
C6 C 0.6495(5) 0.3633(5) 0.3393(5) 0.016(2) Uani 1 1 d U . .
H6A H 0.6201 0.3291 0.3740 0.020 Uiso 1 1 calc R . .
H6B H 0.6964 0.3593 0.3530 0.020 Uiso 1 1 calc R . .

loop_
_atom_site_aniso_label
_atom_site_aniso_U_11
_atom_site_aniso_U_22
_atom_site_aniso_U_33
_atom_site_aniso_U_23
_atom_site_aniso_U_13
_atom_site_aniso_U_12
Yb1 0.0191(3) 0.0291(3) 0.0305(3) -0.0090(2) -0.0014(2) -0.0037(2)
O1W 0.024(5) 0.037(5) 0.051(6) -0.003(5) -0.004(4) -0.003(4)
O2W 0.026(4) 0.032(5) 0.039(5) -0.012(4) -0.002(4) -0.006(4)
O3W 0.026(5) 0.039(5) 0.044(5) -0.012(4) -0.014(4) 0.008(4)
O4W 0.027(5) 0.033(5) 0.040(5) -0.011(4) -0.002(4) 0.005(4)
O5W 0.018(4) 0.055(6) 0.042(6) -0.010(5) -0.005(4) 0.011(4)
O6W 0.034(5) 0.034(5) 0.036(5) -0.008(4) 0.000(4) 0.000(4)
O7W 0.035(5) 0.036(5) 0.032(5) -0.011(4) 0.005(4) -0.005(4)
O8W 0.023(4) 0.048(6) 0.035(5) -0.017(4) 0.004(4) -0.013(4)
O9W 0.051(6) 0.040(6) 0.047(6) -0.014(5) 0.005(5) -0.001(5)
O10W 0.040(6) 0.059(7) 0.109(10) -0.048(7) 0.042(6) -0.031(5)
O11W 0.025(5) 0.048(6) 0.037(5) -0.011(5) -0.003(4) -0.004(4)
O12W 0.034(5) 0.033(5) 0.047(6) -0.020(4) -0.006(4) 0.008(4)
O13W 0.020(4) 0.042(5) 0.039(5) -0.001(4) 0.003(4) 0.004(4)
O14W 0.017(4) 0.042(5) 0.037(5) -0.012(4) -0.005(4) 0.006(4)
O15W 0.038(5) 0.045(6) 0.043(6) -0.011(5) 0.001(4) 0.011(5)
O16W 0.022(4) 0.044(5) 0.036(5) -0.006(4) -0.008(4) -0.002(4)
O17W 0.026(5) 0.053(6) 0.053(6) -0.023(5) -0.001(4) -0.004(4)
O18W 0.034(5) 0.070(7) 0.055(7) -0.027(6) 0.001(5) 0.007(5)
O19W 0.025(5) 0.053(6) 0.057(6) -0.011(5) -0.003(5) 0.013(5)
O20W 0.039(6) 0.060(7) 0.049(6) -0.024(5) -0.007(5) 0.002(5)
O21W 0.026(5) 0.048(6) 0.056(6) -0.024(5) -0.010(4) -0.009(4)
O22W 0.037(5) 0.044(6) 0.048(6) -0.017(5) 0.012(5) -0.001(4)
O23W 0.045(6) 0.047(6) 0.058(7) -0.002(5) 0.013(5) 0.014(5)
O24W 0.033(5) 0.048(6) 0.037(5) -0.008(5) -0.009(4) 0.006(4)
O25W 0.044(6) 0.048(6) 0.079(8) -0.011(6) -0.016(6) 0.008(5)
O26W 0.033(5) 0.068(7) 0.037(5) -0.028(5) 0.001(4) -0.006(5)
O27W 0.026(5) 0.048(6) 0.062(7) -0.023(5) 0.002(5) -0.012(4)
O28W 0.028(5) 0.056(7) 0.072(7) -0.029(6) 0.003(5) 0.003(5)
O29W 0.059(7) 0.059(7) 0.055(7) -0.018(6) -0.002(6) -0.015(6)
O30W 0.026(5) 0.078(8) 0.070(7) -0.029(6) -0.016(5) -0.008(5)
O31W 0.026(5) 0.075(8) 0.057(7) -0.021(6) 0.009(5) -0.004(5)
O32W 0.045(7) 0.102(10) 0.081(9) -0.061(8) -0.023(6) 0.013(6)
O33W 0.078(9) 0.057(8) 0.116(11) -0.030(8) 0.059(8) -0.013(7)
O34W 0.030(5) 0.109(10) 0.047(6) -0.027(7) -0.010(5) 0.032(6)
O35W 0.036(6) 0.057(7) 0.078(8) -0.039(6) -0.022(5) 0.001(5)
O36W 0.052(7) 0.070(8) 0.070(8) -0.025(7) 0.005(6) -0.003(6)
O37W 0.035(6) 0.095(9) 0.070(8) -0.032(7) -0.017(6) 0.007(6)
O38W 0.028(5) 0.045(6) 0.068(7) -0.017(5) -0.014(5) 0.004(4)
O39W 0.029(5) 0.067(7) 0.063(7) -0.028(6) -0.002(5) -0.002(5)
O40W 0.029(5) 0.062(7) 0.044(6) -0.003(5) -0.002(4) -0.004(5)
O41W 0.028(5) 0.060(7) 0.044(6) -0.007(5) -0.011(4) -0.014(5)
O42W 0.031(6) 0.056(8) 0.213(17) -0.070(10) -0.052(8) 0.026(6)
O43W 0.026(5) 0.047(6) 0.071(7) -0.020(5) -0.010(5) 0.003(4)
O44W 0.053(14) 0.055(14) 0.076(16) -0.022(13) -0.013(12) 0.004(11)
P1A 0.0070(12) 0.0192(14) 0.0141(13) -0.0024(11) -0.0003(10) -0.0024(10)
C11A 0.016(5) 0.013(5) 0.009(5) 0.000(4) 0.001(4) -0.003(4)
C12A 0.016(4) 0.022(4) 0.023(4) -0.008(3) -0.001(3) 0.009(3)
C13A 0.027(6) 0.026(6) 0.025(6) -0.009(5) -0.002(5) 0.007(5)
C14A 0.033(7) 0.034(7) 0.019(6) -0.015(5) 0.001(5) -0.011(6)
C15A 0.021(6) 0.028(6) 0.022(6) -0.013(5) 0.003(5) -0.006(5)
C16A 0.017(5) 0.025(6) 0.020(6) -0.010(5) 0.002(4) 0.002(5)
C21A 0.011(4) 0.016(4) 0.017(4) -0.006(3) -0.005(3) 0.002(3)
C22A 0.004(5) 0.030(6) 0.024(6) -0.007(5) -0.003(4) -0.004(4)
C23A 0.020(6) 0.019(6) 0.030(6) -0.014(5) -0.003(5) 0.005(5)
C24A 0.010(5) 0.038(7) 0.018(6) -0.014(5) 0.001(4) -0.006(5)
C25A 0.011(4) 0.022(4) 0.020(4) -0.003(3) 0.000(3) -0.002(3)
C26A 0.012(5) 0.016(5) 0.025(6) -0.002(5) -0.005(4) 0.004(4)
C31A 0.011(4) 0.018(4) 0.022(4) -0.005(3) -0.001(3) 0.000(3)
C32A 0.012(5) 0.032(6) 0.026(6) -0.008(5) -0.001(5) -0.005(5)
C33A 0.024(4) 0.035(5) 0.028(4) -0.010(4) -0.010(4) 0.005(4)
C34A 0.013(6) 0.043(8) 0.055(9) -0.015(7) -0.016(6) 0.006(6)
C35A 0.020(4) 0.034(5) 0.041(5) -0.010(4) 0.000(4) 0.003(4)
C36A 0.009(5) 0.033(7) 0.026(6) -0.004(5) 0.001(4) -0.002(5)
C41A 0.003(4) 0.024(6) 0.024(6) -0.007(5) -0.001(4) 0.002(4)
C42A 0.023(6) 0.027(6) 0.014(5) -0.011(5) 0.001(4) 0.005(5)
C43A 0.017(5) 0.036(7) 0.014(6) 0.001(5) -0.004(4) 0.007(5)
C44A 0.030(7) 0.024(6) 0.036(7) -0.002(6) 0.007(6) -0.004(5)
C45A 0.022(6) 0.031(7) 0.041(8) -0.006(6) -0.002(6) -0.012(5)
C46A 0.017(6) 0.031(7) 0.029(7) -0.001(5) -0.005(5) -0.007(5)
P1B 0.0123(13) 0.0168(14) 0.0249(15) -0.0046(12) -0.0005(11) -0.0008(11)
C11B 0.020(6) 0.017(5) 0.029(6) -0.005(5) -0.010(5) 0.001(5)
C12B 0.024(6) 0.045(8) 0.042(8) -0.018(7) -0.005(6) -0.008(6)
C13B 0.047(9) 0.053(9) 0.037(8) -0.010(7) -0.019(7) -0.010(7)
C14B 0.023(6) 0.030(7) 0.047(9) 0.002(6) -0.014(6) -0.011(6)
C15B 0.008(5) 0.033(7) 0.055(9) -0.009(6) -0.010(5) -0.004(5)
C16B 0.015(5) 0.023(6) 0.042(7) -0.011(5) -0.005(5) -0.002(5)
C21B 0.017(5) 0.020(6) 0.023(6) -0.004(5) 0.001(4) 0.001(5)
C22B 0.022(6) 0.024(6) 0.024(6) -0.001(5) -0.002(5) -0.002(5)
C23B 0.019(6) 0.025(6) 0.057(9) -0.017(6) -0.010(6) 0.000(5)
C24B 0.019(6) 0.018(6) 0.049(8) -0.015(6) 0.010(6) -0.002(5)
C25B 0.015(5) 0.025(6) 0.026(6) 0.002(5) 0.006(5) 0.003(5)
C26B 0.018(5) 0.024(6) 0.024(6) -0.004(5) -0.006(5) 0.009(5)
C31B 0.010(5) 0.018(5) 0.030(6) -0.009(5) 0.001(4) 0.000(4)
C32B 0.023(6) 0.030(7) 0.031(7) -0.009(6) 0.003(5) -0.002(5)
C33B 0.028(6) 0.030(7) 0.023(6) -0.005(5) 0.005(5) 0.000(5)
C34B 0.013(5) 0.031(7) 0.049(8) -0.016(6) 0.004(5) 0.005(5)
C35B 0.022(6) 0.022(6) 0.049(8) -0.005(6) -0.004(6) 0.000(5)
C36B 0.023(6) 0.032(7) 0.027(7) -0.008(5) 0.000(5) -0.005(5)
C41B 0.016(5) 0.022(6) 0.021(6) -0.005(5) -0.004(4) -0.001(5)
C42B 0.027(6) 0.030(7) 0.025(7) -0.002(5) 0.006(5) -0.004(5)
C43B 0.032(7) 0.044(8) 0.031(8) 0.002(6) 0.011(6) -0.001(6)
C44B 0.027(7) 0.053(9) 0.030(7) -0.003(7) 0.004(6) 0.017(6)
C45B 0.027(7) 0.049(8) 0.035(7) -0.024(7) -0.006(6) 0.010(6)
C46B 0.016(5) 0.029(7) 0.031(7) -0.007(5) 0.002(5) 0.004(5)
P1C 0.0087(12) 0.0228(15) 0.0183(14) -0.0068(12) -0.0013(10) -0.0012(11)
C11C 0.015(5) 0.021(6) 0.024(6) -0.016(5) -0.002(4) -0.005(4)
C12C 0.011(5) 0.027(6) 0.031(6) -0.013(5) -0.004(5) 0.002(5)
C13C 0.015(5) 0.018(5) 0.024(6) -0.004(5) -0.003(4) -0.001(4)
C14C 0.014(5) 0.033(7) 0.040(7) -0.022(6) 0.007(5) -0.009(5)
C15C 0.020(4) 0.029(4) 0.025(4) -0.012(4) -0.003(3) -0.004(4)
C16C 0.013(5) 0.022(6) 0.024(6) -0.008(5) -0.001(4) -0.003(4)
C21C 0.010(4) 0.018(4) 0.017(4) -0.005(3) 0.002(3) -0.002(3)
C22C 0.022(6) 0.036(7) 0.018(6) -0.015(5) -0.004(5) 0.007(5)
C23C 0.022(6) 0.044(8) 0.033(7) -0.013(6) -0.011(5) 0.014(6)
C24C 0.034(7) 0.025(6) 0.037(8) -0.014(6) 0.006(6) 0.006(6)
C25C 0.026(6) 0.031(7) 0.024(6) -0.017(5) -0.001(5) -0.004(5)
C26C 0.015(5) 0.028(6) 0.025(6) -0.007(5) 0.002(5) -0.003(5)
C31C 0.011(5) 0.019(6) 0.028(6) -0.009(5) -0.002(4) -0.001(4)
C32C 0.024(6) 0.024(6) 0.025(6) -0.008(5) 0.004(5) -0.005(5)
C33C 0.045(8) 0.030(7) 0.014(6) 0.000(5) -0.004(5) -0.001(6)
C34C 0.032(5) 0.033(5) 0.034(5) -0.009(4) -0.012(4) -0.001(4)
C35C 0.015(6) 0.039(8) 0.049(8) -0.013(6) -0.015(6) 0.001(5)
C36C 0.010(5) 0.030(6) 0.023(6) -0.005(5) -0.007(4) 0.005(5)
C41C 0.006(5) 0.025(6) 0.018(5) -0.005(5) -0.005(4) 0.001(4)
C42C 0.016(5) 0.034(7) 0.015(6) -0.004(5) 0.000(4) -0.002(5)
C43C 0.009(5) 0.052(8) 0.015(6) -0.006(6) 0.002(4) -0.003(5)
C44C 0.014(6) 0.066(9) 0.022(6) -0.024(7) -0.002(5) 0.008(6)
C45C 0.019(6) 0.047(8) 0.030(7) -0.028(6) -0.011(5) 0.011(6)
C46C 0.010(5) 0.042(7) 0.022(6) -0.012(5) -0.001(4) 0.006(5)
P1D 0.0103(12) 0.0162(14) 0.0204(15) -0.0040(11) 0.0002(11) -0.0022(11)
C11D 0.011(5) 0.024(6) 0.017(6) -0.002(5) -0.009(4) 0.005(4)
C12D 0.016(6) 0.025(6) 0.042(8) -0.010(6) -0.011(5) 0.000(5)
C13D 0.017(6) 0.028(7) 0.056(9) -0.019(6) -0.001(6) -0.004(5)
C14D 0.011(6) 0.028(7) 0.067(10) 0.002(7) -0.004(6) -0.004(5)
C15D 0.013(5) 0.038(7) 0.024(6) 0.008(5) -0.001(5) 0.001(5)
C16D 0.011(5) 0.025(6) 0.024(6) 0.000(5) -0.006(4) 0.004(5)
C21D 0.019(5) 0.017(5) 0.014(5) 0.000(4) -0.002(4) -0.002(4)
C22D 0.014(5) 0.025(6) 0.016(5) -0.001(5) -0.004(4) -0.003(4)
C23D 0.028(7) 0.031(7) 0.030(7) -0.001(6) -0.010(5) -0.009(6)
C24D 0.049(8) 0.029(7) 0.024(7) -0.005(5) -0.001(6) -0.021(6)
C25D 0.034(7) 0.034(7) 0.052(9) -0.028(7) -0.010(6) 0.009(6)
C26D 0.013(5) 0.035(7) 0.040(7) -0.014(6) -0.009(5) 0.007(5)
C31D 0.011(5) 0.028(6) 0.020(6) -0.006(5) 0.001(4) -0.002(4)
C32D 0.012(5) 0.022(6) 0.034(7) -0.007(5) -0.004(5) 0.002(5)
C33D 0.020(6) 0.027(6) 0.032(7) -0.004(5) 0.004(5) 0.003(5)
C34D 0.023(6) 0.021(6) 0.028(7) -0.001(5) 0.001(5) 0.008(5)
C35D 0.012(5) 0.038(7) 0.033(7) -0.012(6) -0.010(5) 0.006(5)
C36D 0.014(5) 0.026(6) 0.025(6) -0.011(5) -0.005(4) 0.002(5)
C41D 0.011(5) 0.026(6) 0.025(6) -0.011(5) -0.001(4) -0.007(5)
C42D 0.023(6) 0.025(6) 0.027(6) -0.008(5) -0.001(5) 0.002(5)
C43D 0.023(6) 0.052(9) 0.030(7) -0.015(7) 0.004(5) 0.003(6)
C44D 0.023(6) 0.047(8) 0.031(7) -0.022(6) 0.000(5) 0.006(6)
C45D 0.029(7) 0.031(7) 0.040(8) -0.003(6) 0.001(6) 0.013(6)
C46D 0.024(6) 0.033(7) 0.026(7) -0.010(5) 0.003(5) 0.001(5)
S1 0.0114(12) 0.0213(14) 0.0242(15) -0.0036(11) -0.0024(11) -0.0024(11)
O11 0.020(4) 0.023(4) 0.041(5) -0.012(4) 0.002(4) -0.003(3)
O12 0.012(4) 0.032(5) 0.039(5) -0.002(4) -0.012(3) -0.010(3)
O13 0.025(4) 0.026(4) 0.032(5) -0.008(4) 0.000(4) -0.008(4)
O1 0.010(3) 0.023(4) 0.016(4) -0.002(3) 0.000(3) -0.005(3)
C11 0.010(5) 0.023(6) 0.011(5) -0.001(4) -0.004(4) -0.005(4)
C12 0.014(4) 0.021(4) 0.017(4) -0.007(3) -0.005(3) 0.002(3)
C13 0.013(5) 0.022(6) 0.016(5) -0.005(4) -0.005(4) 0.001(4)
C14 0.008(5) 0.028(6) 0.012(5) -0.005(4) 0.002(4) -0.003(4)
C15 0.010(4) 0.018(4) 0.014(4) -0.005(3) -0.003(3) -0.003(3)
C16 0.006(4) 0.021(5) 0.014(5) -0.004(4) 0.000(4) 0.002(4)
C1 0.008(5) 0.020(5) 0.020(6) -0.004(4) -0.006(4) 0.000(4)
S2 0.0182(13) 0.0194(14) 0.0286(16) -0.0087(12) -0.0048(12) 0.0056(11)
O21 0.041(6) 0.023(5) 0.079(8) -0.008(5) -0.026(5) -0.008(4)
O22 0.095(9) 0.029(5) 0.030(5) -0.008(4) -0.001(5) 0.007(5)
O23 0.047(6) 0.038(6) 0.060(7) 0.002(5) 0.010(5) 0.026(5)
O2 0.007(3) 0.021(4) 0.023(4) -0.007(3) -0.005(3) -0.002(3)
C21 0.008(3) 0.015(4) 0.018(4) -0.005(3) 0.001(3) -0.001(3)
C22 0.006(3) 0.015(4) 0.017(4) -0.005(3) 0.003(3) -0.002(3)
C23 0.010(4) 0.019(4) 0.016(4) -0.003(3) 0.002(3) -0.002(3)
C24 0.006(4) 0.017(5) 0.030(6) -0.010(5) 0.001(4) 0.003(4)
C25 0.012(4) 0.020(4) 0.020(4) -0.006(3) -0.001(3) 0.002(3)
C26 0.008(3) 0.016(4) 0.015(4) -0.005(3) 0.005(3) 0.000(3)
C2 0.004(4) 0.021(5) 0.018(5) -0.010(4) 0.001(4) -0.003(4)
S3 0.0086(12) 0.0311(16) 0.0285(16) -0.0107(13) -0.0063(11) 0.0031(11)
O31 0.036(6) 0.059(7) 0.081(8) -0.039(6) -0.024(5) 0.005(5)
O32 0.031(5) 0.078(8) 0.040(6) -0.016(5) -0.016(4) 0.034(5)
O33 0.021(5) 0.078(8) 0.038(6) 0.005(5) -0.010(4) 0.009(5)
O3 0.012(4) 0.021(4) 0.024(4) -0.005(3) -0.008(3) -0.005(3)
C31 0.005(4) 0.024(6) 0.020(6) -0.012(5) -0.005(4) 0.001(4)
C32 0.007(5) 0.020(5) 0.024(6) -0.009(5) 0.002(4) 0.004(4)
C33 0.011(5) 0.026(6) 0.021(6) -0.006(5) 0.002(4) -0.002(4)
C34 0.011(4) 0.025(4) 0.022(4) -0.008(3) -0.004(3) 0.000(3)
C35 0.011(5) 0.014(5) 0.023(6) -0.006(4) 0.003(4) -0.004(4)
C36 0.010(4) 0.015(4) 0.014(4) -0.003(3) -0.001(3) -0.002(3)
C3 0.012(4) 0.023(4) 0.014(4) -0.003(3) 0.001(3) -0.003(3)
S4 0.0131(12) 0.0221(14) 0.0282(15) -0.0087(12) -0.0050(11) -0.0022(11)
O41 0.021(4) 0.045(5) 0.049(6) -0.030(5) -0.011(4) 0.003(4)
O42 0.037(5) 0.025(5) 0.037(5) -0.003(4) -0.001(4) -0.013(4)
O43 0.019(4) 0.033(5) 0.041(5) -0.015(4) -0.011(4) 0.002(4)
O4 0.005(3) 0.018(4) 0.025(4) -0.005(3) -0.001(3) -0.003(3)
C41 0.013(5) 0.022(6) 0.013(5) 0.000(4) -0.005(4) -0.006(4)
C42 0.012(5) 0.021(5) 0.013(5) -0.005(4) -0.001(4) 0.000(4)
C43 0.014(5) 0.017(5) 0.016(5) -0.004(4) 0.000(4) -0.002(4)
C44 0.013(5) 0.020(5) 0.012(5) 0.000(4) 0.003(4) -0.006(4)
C45 0.007(5) 0.022(6) 0.019(6) 0.001(4) 0.005(4) 0.001(4)
C46 0.010(5) 0.014(5) 0.029(6) -0.009(5) 0.003(4) -0.005(4)
C4 0.012(5) 0.014(5) 0.026(6) -0.006(4) -0.002(4) -0.003(4)
S5 0.0215(14) 0.0300(16) 0.0265(16) -0.0134(13) -0.0011(12) -0.0036(12)
O51 0.022(4) 0.060(6) 0.043(6) -0.031(5) 0.011(4) -0.014(4)
O52 0.049(6) 0.027(5) 0.040(5) -0.019(4) -0.009(4) -0.003(4)
O53 0.030(5) 0.055(6) 0.047(6) -0.020(5) -0.024(4) 0.014(5)
O5 0.009(3) 0.027(4) 0.015(4) -0.003(3) -0.001(3) -0.006(3)
C51 0.011(5) 0.018(5) 0.020(6) -0.007(4) -0.004(4) 0.002(4)
C52 0.011(4) 0.016(4) 0.019(4) -0.002(3) -0.004(3) -0.004(3)
C53 0.010(5) 0.021(6) 0.020(6) -0.002(4) -0.005(4) 0.001(4)
C54 0.012(4) 0.021(4) 0.021(4) -0.005(3) -0.005(3) 0.003(3)
C55 0.014(5) 0.021(6) 0.026(6) -0.009(5) -0.010(4) 0.001(4)
C56 0.009(4) 0.020(4) 0.020(4) -0.003(3) -0.005(3) 0.000(3)
C5 0.014(5) 0.021(6) 0.013(5) -0.001(4) -0.001(4) -0.008(4)
S6 0.0082(12) 0.0286(16) 0.0369(17) -0.0140(13) 0.0021(12) 0.0006(11)
O61 0.022(5) 0.077(8) 0.078(8) -0.060(7) 0.007(5) -0.009(5)
O62 0.041(6) 0.038(6) 0.077(8) -0.009(5) 0.033(5) 0.003(5)
O63 0.033(5) 0.107(10) 0.037(6) -0.014(6) -0.006(5) 0.040(6)
O6 0.005(3) 0.037(5) 0.024(4) -0.013(4) 0.002(3) -0.004(3)
C61 0.006(4) 0.012(5) 0.028(6) -0.004(4) -0.002(4) 0.002(4)
C62 0.013(5) 0.011(5) 0.021(6) 0.001(4) 0.003(4) -0.002(4)
C63 0.007(4) 0.016(4) 0.019(4) -0.001(3) -0.005(3) -0.002(3)
C64 0.010(5) 0.015(5) 0.022(6) 0.002(4) -0.006(4) -0.003(4)
C65 0.006(5) 0.018(5) 0.019(6) -0.001(4) -0.002(4) -0.003(4)
C66 0.011(4) 0.010(4) 0.013(4) -0.002(3) 0.001(3) -0.002(3)
C6 0.012(4) 0.016(4) 0.018(4) -0.001(3) -0.003(3) -0.001(3)

loop_
_geom_bond_atom_site_label_1
_geom_bond_atom_site_label_2
_geom_bond_distance
_geom_bond_site_symmetry_2
_geom_bond_publ_flag
Yb1 O3W 2.277(9) . ?
Yb1 O1W 2.322(9) . ?
Yb1 O5W 2.326(9) . ?
Yb1 O7W 2.330(9) . ?
Yb1 O2W 2.344(9) . ?
Yb1 O8W 2.350(8) . ?
Yb1 O6W 2.356(9) . ?
Yb1 O4W 2.385(9) . ?
O1W H1WA 0.85 . ?
O1W H1WB 0.85 . ?
O2W H2WA 0.85 . ?
O2W H2WB 0.85 . ?
O3W H3WA 0.85 . ?
O3W H3WB 0.85 . ?
O4W H4WA 0.85 . ?
O4W H4WB 0.85 . ?
O5W H5WA 0.85 . ?
O5W H5WB 0.85 . ?
O6W H6WA 0.85 . ?
O6W H6WB 0.85 . ?
O7W H7WA 0.85 . ?
O7W H7WB 0.85 . ?
O8W H8WA 0.85 . ?
O8W H8WB 0.85 . ?
O9W H9WA 0.85 . ?
O9W H9WB 0.85 . ?
O10W H101 0.85 . ?
O10W H102 0.85 . ?
O11W H111 0.85 . ?
O11W H112 0.85 . ?
O12W H121 0.85 . ?
O12W H122 0.85 . ?
O13W H131 0.85 . ?
O13W H132 0.85 . ?
O14W H141 0.85 . ?
O14W H142 0.85 . ?
O15W H151 0.85 . ?
O15W H152 0.85 . ?
O16W H161 0.85 . ?
O16W H162 0.85 . ?
O17W H171 0.85 . ?
O17W H172 0.85 . ?
O18W H181 0.85 . ?
O18W H182 0.85 . ?
O19W H191 0.85 . ?
O19W H192 0.85 . ?
O20W H201 0.85 . ?
O20W H202 0.85 . ?
O21W H211 0.85 . ?
O21W H212 0.85 . ?
O22W H221 0.85 . ?
O22W H222 0.85 . ?
O23W H231 0.85 . ?
O23W H232 0.85 . ?
O24W H241 0.85 . ?
O24W H242 0.85 . ?
O25W H251 0.85 . ?
O25W H252 0.85 . ?
O26W H261 0.85 . ?
O26W H262 0.85 . ?
O27W H271 0.85 . ?
O27W H272 0.85 . ?
O28W H281 0.85 . ?
O28W H282 0.85 . ?
O29W H291 0.85 . ?
O29W H292 0.85 . ?
O30W H301 0.85 . ?
O30W H302 0.85 . ?
O31W H311 0.85 . ?
O31W H312 0.85 . ?
O32W H321 0.85 . ?
O32W H322 0.85 . ?
O33W H331 0.85 . ?
O33W H332 0.85 . ?
O34W H341 0.85 . ?
O34W H342 0.85 . ?
O35W H351 0.85 . ?
O35W H352 0.85 . ?
O36W H361 0.85 . ?
O36W H362 0.85 . ?
O37W H371 0.85 . ?
O37W H372 0.85 . ?
O38W H381 0.85 . ?
O38W H382 0.85 . ?
O39W H391 0.85 . ?
O39W H392 0.85 . ?
O40W H401 0.85 . ?
O40W H402 0.85 . ?
O41W H411 0.85 . ?
O41W H412 0.86 . ?
O42W H421 0.85 . ?
O42W H422 0.85 . ?
O43W H431 0.85 . ?
O43W H432 0.85 . ?
O44W H441 0.85 . ?
O44W H442 0.85 . ?
P1A C41A 1.786(11) . ?
P1A C21A 1.806(10) . ?
P1A C11A 1.809(10) . ?
P1A C31A 1.810(11) . ?
C11A C12A 1.394(14) . ?
C11A C16A 1.415(14) . ?
C12A C13A 1.364(16) . ?
C12A H12A 0.95 . ?
C13A C14A 1.388(17) . ?
C13A H13A 0.95 . ?
C14A C15A 1.366(17) . ?
C14A H14A 0.95 . ?
C15A C16A 1.379(15) . ?
C15A H15A 0.95 . ?
C16A H16A 0.95 . ?
C21A C22A 1.411(15) . ?
C21A C26A 1.414(14) . ?
C22A C23A 1.388(14) . ?
C22A H22A 0.95 . ?
C23A C24A 1.408(15) . ?
C23A H23A 0.95 . ?
C24A C25A 1.400(16) . ?
C24A H24A 0.95 . ?
C25A C26A 1.405(14) . ?
C25A H25A 0.95 . ?
C26A H26A 0.95 . ?
C31A C32A 1.372(15) . ?
C31A C36A 1.404(14) . ?
C32A C33A 1.392(16) . ?
C32A H32A 0.95 . ?
C33A C34A 1.366(17) . ?
C33A H33A 0.95 . ?
C34A C35A 1.385(19) . ?
C34A H34A 0.95 . ?
C35A C36A 1.415(17) . ?
C35A H35A 0.95 . ?
C36A H36A 0.95 . ?
C41A C42A 1.405(15) . ?
C41A C46A 1.407(15) . ?
C42A C43A 1.388(15) . ?
C42A H42A 0.95 . ?
C43A C44A 1.420(17) . ?
C43A H43A 0.95 . ?
C44A C45A 1.372(18) . ?
C44A H44A 0.95 . ?
C45A C46A 1.410(16) . ?
C45A H45A 0.95 . ?
C46A H46A 0.95 . ?
P1B C41B 1.790(11) . ?
P1B C21B 1.804(11) . ?
P1B C11B 1.825(11) . ?
P1B C31B 1.826(11) . ?
C11B C12B 1.378(17) . ?
C11B C16B 1.414(15) . ?
C12B C13B 1.409(18) . ?
C12B H12B 0.95 . ?
C13B C14B 1.44(2) . ?
C13B H13B 0.95 . ?
C14B C15B 1.332(19) . ?
C14B H14B 0.95 . ?
C15B C16B 1.376(17) . ?
C15B H15B 0.95 . ?
C16B H16B 0.95 . ?
C21B C26B 1.400(15) . ?
C21B C22B 1.407(16) . ?
C22B C23B 1.392(16) . ?
C22B H22B 0.95 . ?
C23B C24B 1.381(18) . ?
C23B H23B 0.95 . ?
C24B C25B 1.390(17) . ?
C24B H24B 0.95 . ?
C25B C26B 1.391(15) . ?
C25B H25B 0.95 . ?
C26B H26B 0.95 . ?
C31B C36B 1.377(16) . ?
C31B C32B 1.408(15) . ?
C32B C33B 1.409(17) . ?
C32B H32B 0.95 . ?
C33B C34B 1.388(17) . ?
C33B H33B 0.95 . ?
C34B C35B 1.384(17) . ?
C34B H34B 0.95 . ?
C35B C36B 1.393(17) . ?
C35B H35B 0.95 . ?
C36B H36B 0.95 . ?
C41B C46B 1.391(16) . ?
C41B C42B 1.401(15) . ?
C42B C43B 1.414(17) . ?
C42B H42B 0.95 . ?
C43B C44B 1.35(2) . ?
C43B H43B 0.95 . ?
C44B C45B 1.403(19) . ?
C44B H44B 0.95 . ?
C45B C46B 1.392(16) . ?
C45B H45B 0.95 . ?
C46B H46B 0.95 . ?
P1C C41C 1.787(10) . ?
P1C C31C 1.791(11) . ?
P1C C21C 1.806(11) . ?
P1C C11C 1.812(10) . ?
C11C C12C 1.378(16) . ?
C11C C16C 1.410(15) . ?
C12C C13C 1.405(15) . ?
C12C H12C 0.95 . ?
C13C C14C 1.406(16) . ?
C13C H13C 0.95 . ?
C14C C15C 1.380(17) . ?
C14C H14C 0.95 . ?
C15C C16C 1.402(15) . ?
C15C H15C 0.95 . ?
C16C H16C 0.95 . ?
C21C C26C 1.400(15) . ?
C21C C22C 1.403(15) . ?
C22C C23C 1.389(17) . ?
C22C H22C 0.95 . ?
C23C C24C 1.397(17) . ?
C23C H23C 0.95 . ?
C24C C25C 1.394(17) . ?
C24C H24C 0.95 . ?
C25C C26C 1.382(16) . ?
C25C H25C 0.95 . ?
C26C H26C 0.95 . ?
C31C C32C 1.407(15) . ?
C31C C36C 1.408(14) . ?
C32C C33C 1.431(17) . ?
C32C H32C 0.95 . ?
C33C C34C 1.346(17) . ?
C33C H33C 0.95 . ?
C34C C35C 1.390(18) . ?
C34C H34C 0.95 . ?
C35C C36C 1.388(16) . ?
C35C H35C 0.95 . ?
C36C H36C 0.95 . ?
C41C C42C 1.405(15) . ?
C41C C46C 1.421(16) . ?
C42C C43C 1.419(15) . ?
C42C H42C 0.95 . ?
C43C C44C 1.347(18) . ?
C43C H43C 0.95 . ?
C44C C45C 1.397(18) . ?
C44C H44C 0.95 . ?
C45C C46C 1.422(15) . ?
C45C H45C 0.95 . ?
C46C H46C 0.95 . ?
P1D C31D 1.796(12) . ?
P1D C21D 1.798(11) . ?
P1D C11D 1.799(11) . ?
P1D C41D 1.803(11) . ?
C11D C16D 1.407(15) . ?
C11D C12D 1.410(16) . ?
C12D C13D 1.395(16) . ?
C12D H12D 0.95 . ?
C13D C14D 1.397(19) . ?
C13D H13D 0.95 . ?
C14D C15D 1.388(19) . ?
C14D H14D 0.95 . ?
C15D C16D 1.368(15) . ?
C15D H15D 0.95 . ?
C16D H16D 0.95 . ?
C21D C22D 1.404(15) . ?
C21D C26D 1.412(15) . ?
C22D C23D 1.402(16) . ?
C22D H22D 0.95 . ?
C23D C24D 1.401(19) . ?
C23D H23D 0.95 . ?
C24D C25D 1.395(19) . ?
C24D H24D 0.95 . ?
C25D C26D 1.388(17) . ?
C25D H25D 0.95 . ?
C26D H26D 0.95 . ?
C31D C36D 1.408(15) . ?
C31D C32D 1.412(15) . ?
C32D C33D 1.390(16) . ?
C32D H32D 0.95 . ?
C33D C34D 1.396(17) . ?
C33D H33D 0.95 . ?
C34D C35D 1.377(16) . ?
C34D H34D 0.95 . ?
C35D C36D 1.396(16) . ?
C35D H35D 0.95 . ?
C36D H36D 0.95 . ?
C41D C46D 1.396(16) . ?
C41D C42D 1.399(15) . ?
C42D C43D 1.385(16) . ?
C42D H42D 0.95 . ?
C43D C44D 1.368(18) . ?
C43D H43D 0.95 . ?
C44D C45D 1.402(17) . ?
C44D H44D 0.95 . ?
C45D C46D 1.420(16) . ?
C45D H45D 0.95 . ?
C46D H46D 0.95 . ?
S1 O13 1.452(8) . ?
S1 O11 1.463(8) . ?
S1 O12 1.470(8) . ?
S1 C14 1.790(10) . ?
O1 C11 1.402(11) . ?
O1 H1 0.84 . ?
C11 C12 1.400(15) . ?
C11 C16 1.419(13) . ?
C12 C13 1.382(14) . ?
C12 C1 1.543(13) . ?
C13 C14 1.401(13) . ?
C13 H13 0.95 . ?
C14 C15 1.394(15) . ?
C15 C16 1.410(13) . ?
C15 H15 0.95 . ?
C16 C6 1.521(14) . ?
C1 C26 1.510(14) . ?
C1 H1A 0.99 . ?
C1 H1B 0.99 . ?
S2 O22 1.441(10) . ?
S2 O21 1.462(9) . ?
S2 O23 1.470(9) . ?
S2 C24 1.783(11) . ?
O2 C21 1.366(12) . ?
O2 H2 0.84 . ?
C21 C22 1.404(14) . ?
C21 C26 1.431(14) . ?
C22 C23 1.402(14) . ?
C22 C2 1.508(13) . ?
C23 C24 1.395(14) . ?
C23 H23 0.95 . ?
C24 C25 1.399(15) . ?
C25 C26 1.409(14) . ?
C25 H25 0.95 . ?
C2 C36 1.535(13) . ?
C2 H2A 0.99 . ?
C2 H2B 0.99 . ?
S3 O31 1.432(10) . ?
S3 O33 1.452(10) . ?
S3 O32 1.466(10) . ?
S3 C34 1.759(11) . ?
O3 C31 1.358(12) . ?
O3 H3 0.84 . ?
C31 C36 1.396(14) . ?
C31 C32 1.431(13) . ?
C32 C33 1.392(15) . ?
C32 C3 1.525(14) . ?
C33 C34 1.396(15) . ?
C33 H33 0.95 . ?
C34 C35 1.421(14) . ?
C35 C36 1.412(15) . ?
C35 H35 0.95 . ?
C3 C46 1.547(14) . ?
C3 H3A 0.99 . ?
C3 H3B 0.99 . ?
S4 O42 1.443(8) . ?
S4 O43 1.460(9) . ?
S4 O41 1.461(9) . ?
S4 C44 1.775(11) . ?
O4 C41 1.364(12) . ?
O4 H4 0.84 . ?
C41 C46 1.402(14) . ?
C41 C42 1.418(15) . ?
C42 C43 1.396(14) . ?
C42 C4 1.524(14) . ?
C43 C44 1.404(14) . ?
C43 H43 0.95 . ?
C44 C45 1.371(15) . ?
C45 C46 1.397(15) . ?
C45 H45 0.95 . ?
C4 C56 1.548(14) . ?
C4 H4A 0.99 . ?
C4 H4B 0.99 . ?
S5 O53 1.454(9) . ?
S5 O52 1.455(9) . ?
S5 O51 1.459(8) . ?
S5 C54 1.792(11) . ?
O5 C51 1.373(12) . ?
O5 H5 0.84 . ?
C51 C56 1.420(14) . ?
C51 C52 1.421(14) . ?
C52 C53 1.389(15) . ?
C52 C5 1.522(14) . ?
C53 C54 1.378(15) . ?
C53 H53 0.95 . ?
C54 C55 1.388(15) . ?
C55 C56 1.394(15) . ?
C55 H55 0.95 . ?
C5 C66 1.531(14) . ?
C5 H5A 0.99 . ?
C5 H5B 0.99 . ?
S6 O63 1.423(10) . ?
S6 O61 1.461(9) . ?
S6 O62 1.475(10) . ?
S6 C64 1.783(11) . ?
O6 C61 1.371(11) . ?
O6 H6 0.84 . ?
C61 C66 1.403(14) . ?
C61 C62 1.405(15) . ?
C62 C63 1.392(13) . ?
C62 C6 1.539(15) . ?
C63 C64 1.397(15) . ?
C63 H63 0.95 . ?
C64 C65 1.394(14) . ?
C65 C66 1.416(13) . ?
C65 H65 0.95 . ?
C6 H6A 0.99 . ?
C6 H6B 0.99 . ?
